data_1503310
loop_
_publ_author_name
'Qiu, Di'
'Mo, Fanyang'
'Zheng, Zhitong'
'Zhang, Yan'
'Wang, Jianbo'

_publ_section_title
;
 Gold(III)-catalyzed halogenation of aromatic boronates with
 N-halosuccinimides.
;
_journal_issue 23
_journal_name_full 'Organic letters'
_journal_page_first 5474
_journal_page_last 5477
_journal_paper_doi 10.1021/ol102350v
_journal_volume 12
_journal_year 2010
_chemical_formula_sum 'C13 H18 B Br O3'
_chemical_formula_weight 312.99
_chemical_name_systematic
; 
 ? 
;
_space_group_IT_number 14
_symmetry_cell_setting monoclinic
_symmetry_space_group_name_Hall '-P 2ybc'
_symmetry_space_group_name_H-M 'P 1 21/c 1'
_atom_sites_solution_hydrogens geom
_atom_sites_solution_primary direct
_atom_sites_solution_secondary difmap
_audit_creation_method SHELXL-97
_cell_angle_alpha 90.00
_cell_angle_beta 93.93(3)
_cell_angle_gamma 90.00
_cell_formula_units_Z 4
_cell_length_a 11.061(2)
_cell_length_b 9.6443(19)
_cell_length_c 13.449(3)
_cell_measurement_reflns_used 8699
_cell_measurement_temperature 296(2)
_cell_measurement_theta_max 27.48
_cell_measurement_theta_min 2.60
_cell_volume 1431.3(5)
_computing_cell_refinement Rapid-AUTO
_computing_data_collection 'Rapid-AUTO (Rigaku,2000)'
_computing_data_reduction 'CrystalStructure (Rigaku/MSC,2000)'
_computing_molecular_graphics 'Siemens SHELXTL V4.2,(Sheldrick,1990)'
_computing_publication_material SHELXL-97,(Sheldrick,1997)
_computing_structure_refinement SHELXL-97,(Sheldrick,1997)
_computing_structure_solution SHELXS-97,(Sheldrick,1997)
_diffrn_ambient_temperature 293(2)
_diffrn_detector_area_resol_mean 10.00
_diffrn_measured_fraction_theta_full 0.994
_diffrn_measured_fraction_theta_max 0.994
_diffrn_measurement_device_type 'Rigaku RAXIS RAPID IP'
_diffrn_measurement_method \W
_diffrn_radiation_monochromator graphite
_diffrn_radiation_source 'fine-focus sealed tube'
_diffrn_radiation_type MoK\a
_diffrn_radiation_wavelength 0.71073
_diffrn_reflns_av_R_equivalents 0.1464
_diffrn_reflns_av_sigmaI/netI 0.1425
_diffrn_reflns_limit_h_max 14
_diffrn_reflns_limit_h_min -14
_diffrn_reflns_limit_k_max 12
_diffrn_reflns_limit_k_min -12
_diffrn_reflns_limit_l_max 17
_diffrn_reflns_limit_l_min -17
_diffrn_reflns_number 8699
_diffrn_reflns_theta_full 27.48
_diffrn_reflns_theta_max 27.48
_diffrn_reflns_theta_min 2.60
_diffrn_standards_decay_% 0
_diffrn_standards_interval_count 0
_diffrn_standards_interval_time 0
_diffrn_standards_number 0
_exptl_absorpt_coefficient_mu 2.869
_exptl_absorpt_correction_T_max 0.4799
_exptl_absorpt_correction_T_min 0.3933
_exptl_absorpt_correction_type empirical
_exptl_absorpt_process_details
; 
                                  HIGASHI, T. (1995). Abscor-Empirical 
                                  Absorption Correction based on Fourier 
                                  Series Approximation. 
                                  Rigaku Corporation,Tokyo,Japan. 
;
_exptl_crystal_density_diffrn 1.452
_exptl_crystal_density_method 'not measured'
_exptl_crystal_F_000 640
_exptl_crystal_size_max 0.40
_exptl_crystal_size_mid 0.40
_exptl_crystal_size_min 0.30
_refine_diff_density_max 0.704
_refine_diff_density_min -1.150
_refine_diff_density_rms 0.130
_refine_ls_extinction_coef 0.022(3)
_refine_ls_extinction_expression Fc^*^=kFc[1+0.001xFc^2^\l^3^/sin(2\q)]^-1/4^
_refine_ls_extinction_method SHELXL
_refine_ls_goodness_of_fit_ref 1.026
_refine_ls_hydrogen_treatment none
_refine_ls_matrix_type full
_refine_ls_number_parameters 169
_refine_ls_number_reflns 3266
_refine_ls_number_restraints 0
_refine_ls_restrained_S_all 1.026
_refine_ls_R_factor_all 0.1399
_refine_ls_R_factor_gt 0.0717
_refine_ls_shift/su_max 0.000
_refine_ls_shift/su_mean 0.000
_refine_ls_structure_factor_coef Fsqd
_refine_ls_weighting_details 'calc w=1/[\s^2^(Fo^2^)+(0.0700P)^2^+0.0000P] where P=(Fo^2^+2Fc^2^)/3'
_refine_ls_weighting_scheme calc
_refine_ls_wR_factor_gt 0.1524
_refine_ls_wR_factor_ref 0.1739
_reflns_number_gt 1738
_reflns_number_total 3266
_reflns_threshold_expression >2sigma(I)
_cod_data_source_file ol102350v_si_002.cif
_cod_data_source_block mfy1a
_cod_depositor_comments
;
The following automatic conversions were performed:

'_exptl_absorpt_correction_type' value 'Empirical' changed to
'empirical' according to
/home/saulius/struct/CIF-dictionaries/cif_core.dic dictionary named
'cif_core.dic' version 2.4.2 from 2011-04-26.

Automatic conversion script
Id: cif_fix_values 1715 2011-07-08 13:25:40Z adriana 
;
_cod_original_sg_symbol_H-M P2(1)/c
_cod_database_code 1503310

loop_
_symmetry_equiv_pos_as_xyz
'x, y, z'
'-x, y+1/2, -z+1/2'
'-x, -y, -z'
'x, -y-1/2, z-1/2'

loop_
_atom_site_label
_atom_site_type_symbol
_atom_site_fract_x
_atom_site_fract_y
_atom_site_fract_z
_atom_site_U_iso_or_equiv
_atom_site_adp_type
_atom_site_occupancy
_atom_site_symmetry_multiplicity
_atom_site_calc_flag
_atom_site_refinement_flags
B1 B 0.7662(5) 0.0093(7) 0.2569(5) 0.0314(14) Uani 1 1 d .
Br1 Br 0.85141(6) 0.08989(6) 0.49561(4) 0.0476(3) Uani 1 1 d .
C1 C 0.7222(4) 0.1455(5) 0.3063(4) 0.0287(12) Uani 1 1 d .
C2 C 0.7455(5) 0.1919(6) 0.4024(4) 0.0331(13) Uani 1 1 d .
C3 C 0.6977(6) 0.3125(6) 0.4394(4) 0.0438(15) Uani 1 1 d .
H3 H 0.7161 0.3391 0.5051 0.053 Uiso 1 1 calc R
C4 C 0.6228(6) 0.3920(6) 0.3772(5) 0.0476(16) Uani 1 1 d .
H4 H 0.5893 0.4728 0.4011 0.057 Uiso 1 1 calc R
C5 C 0.5964(5) 0.3524(6) 0.2778(4) 0.0380(14) Uani 1 1 d .
C6 C 0.6458(5) 0.2306(5) 0.2430(4) 0.0321(13) Uani 1 1 d .
H6 H 0.6285 0.2045 0.1771 0.039 Uiso 1 1 calc R
C7 C 0.5004(6) 0.4065(7) 0.1187(5) 0.065(2) Uani 1 1 d .
H7A H 0.5762 0.4061 0.0880 0.098 Uiso 1 1 calc R
H7B H 0.4476 0.4746 0.0868 0.098 Uiso 1 1 calc R
H7C H 0.4635 0.3166 0.1119 0.098 Uiso 1 1 calc R
C8 C 0.8481(6) -0.2028(6) 0.2317(4) 0.0471(16) Uani 1 1 d .
C9 C 0.8009(5) -0.1415(6) 0.1305(4) 0.0394(14) Uani 1 1 d .
C10 C 0.9770(8) -0.2311(15) 0.2457(7) 0.137(5) Uani 1 1 d .
H10A H 1.0216 -0.1501 0.2287 0.206 Uiso 1 1 calc R
H10B H 0.9972 -0.3068 0.2035 0.206 Uiso 1 1 calc R
H10C H 0.9973 -0.2552 0.3140 0.206 Uiso 1 1 calc R
C11 C 0.7764(13) -0.3352(10) 0.2560(7) 0.138(5) Uani 1 1 d .
H11A H 0.7889 -0.3556 0.3258 0.207 Uiso 1 1 calc R
H11B H 0.8042 -0.4117 0.2180 0.207 Uiso 1 1 calc R
H11C H 0.6916 -0.3203 0.2392 0.207 Uiso 1 1 calc R
C12 C 0.6999(10) -0.2109(9) 0.0744(9) 0.151(6) Uani 1 1 d .
H12A H 0.6393 -0.2360 0.1189 0.226 Uiso 1 1 calc R
H12B H 0.7290 -0.2929 0.0433 0.226 Uiso 1 1 calc R
H12C H 0.6652 -0.1493 0.0241 0.226 Uiso 1 1 calc R
C13 C 0.8963(10) -0.1189(12) 0.0584(7) 0.171(7) Uani 1 1 d .
H13A H 0.9257 -0.2069 0.0370 0.256 Uiso 1 1 calc R
H13B H 0.9621 -0.0669 0.0902 0.256 Uiso 1 1 calc R
H13C H 0.8623 -0.0683 0.0017 0.256 Uiso 1 1 calc R
O1 O 0.8184(5) -0.0989(4) 0.3028(3) 0.0656(14) Uani 1 1 d .
O2 O 0.7550(4) -0.0073(4) 0.1567(3) 0.0558(12) Uani 1 1 d .
O3 O 0.5209(4) 0.4397(4) 0.2217(3) 0.0518(11) Uani 1 1 d .

loop_
_atom_site_aniso_label
_atom_site_aniso_U_11
_atom_site_aniso_U_22
_atom_site_aniso_U_33
_atom_site_aniso_U_23
_atom_site_aniso_U_13
_atom_site_aniso_U_12
B1 0.032(3) 0.035(3) 0.028(3) -0.001(3) 0.004(3) -0.006(3)
Br1 0.0612(5) 0.0503(4) 0.0304(4) 0.0036(3) -0.0024(3) -0.0062(4)
C1 0.027(3) 0.030(3) 0.030(3) -0.001(2) 0.005(2) -0.005(2)
C2 0.037(3) 0.036(3) 0.027(3) 0.005(2) 0.007(2) -0.005(3)
C3 0.067(4) 0.035(3) 0.030(3) -0.007(3) 0.008(3) -0.009(3)
C4 0.065(4) 0.031(3) 0.049(4) -0.008(3) 0.023(3) 0.004(3)
C5 0.037(3) 0.031(3) 0.047(4) 0.003(3) 0.011(3) -0.001(3)
C6 0.035(3) 0.032(3) 0.030(3) -0.005(3) 0.010(2) -0.001(3)
C7 0.059(4) 0.081(5) 0.057(5) 0.015(4) 0.011(3) 0.043(4)
C8 0.060(4) 0.044(3) 0.037(4) -0.005(3) 0.004(3) 0.013(3)
C9 0.039(3) 0.040(3) 0.039(3) -0.005(3) 0.005(3) 0.007(3)
C10 0.086(6) 0.243(14) 0.079(6) -0.022(8) -0.023(5) 0.107(8)
C11 0.245(14) 0.120(8) 0.049(5) 0.022(5) 0.008(7) -0.100(10)
C12 0.159(10) 0.058(5) 0.215(12) -0.028(7) -0.133(10) 0.023(7)
C13 0.140(9) 0.298(18) 0.084(7) 0.119(10) 0.073(7) 0.110(11)
O1 0.107(4) 0.065(3) 0.023(2) -0.008(2) -0.007(2) 0.052(3)
O2 0.110(4) 0.031(2) 0.027(2) 0.0008(17) 0.010(2) 0.024(3)
O3 0.056(3) 0.048(3) 0.053(3) 0.008(2) 0.012(2) 0.021(2)

loop_
_atom_type_symbol
_atom_type_description
_atom_type_scat_dispersion_real
_atom_type_scat_dispersion_imag
_atom_type_scat_source
C C 0.0033 0.0016 'International Tables Vol C Tables 4.2.6.8 and 6.1.1.4'
H H 0.0000 0.0000 'International Tables Vol C Tables 4.2.6.8 and 6.1.1.4'
B B 0.0013 0.0007 'International Tables Vol C Tables 4.2.6.8 and 6.1.1.4'
O O 0.0106 0.0060 'International Tables Vol C Tables 4.2.6.8 and 6.1.1.4'
Br Br -0.2901 2.4595 'International Tables Vol C Tables 4.2.6.8 and 6.1.1.4'

loop_
_geom_angle_atom_site_label_1
_geom_angle_atom_site_label_2
_geom_angle_atom_site_label_3
_geom_angle
O1 B1 O2 112.1(5)
O1 B1 C1 127.0(5)
O2 B1 C1 120.9(5)
C2 C1 C6 116.2(5)
C2 C1 B1 129.0(5)
C6 C1 B1 114.9(5)
C1 C2 C3 124.0(5)
C1 C2 Br1 120.8(4)
C3 C2 Br1 115.2(4)
C4 C3 C2 118.7(5)
C4 C3 H3 120.6
C2 C3 H3 120.6
C3 C4 C5 120.5(5)
C3 C4 H4 119.8
C5 C4 H4 119.8
O3 C5 C6 124.8(6)
O3 C5 C4 115.8(5)
C6 C5 C4 119.3(5)
C5 C6 C1 121.3(5)
C5 C6 H6 119.4
C1 C6 H6 119.4
O3 C7 H7A 109.5
O3 C7 H7B 109.5
H7A C7 H7B 109.5
O3 C7 H7C 109.5
H7A C7 H7C 109.5
H7B C7 H7C 109.5
O1 C8 C10 108.2(7)
O1 C8 C9 103.9(5)
C10 C8 C9 117.2(6)
O1 C8 C11 106.9(6)
C10 C8 C11 109.3(9)
C9 C8 C11 110.8(6)
O2 C9 C12 105.5(5)
O2 C9 C13 107.6(6)
C12 C9 C13 106.2(8)
O2 C9 C8 103.4(4)
C12 C9 C8 118.6(7)
C13 C9 C8 114.6(6)
C8 C10 H10A 109.5
C8 C10 H10B 109.5
H10A C10 H10B 109.5
C8 C10 H10C 109.5
H10A C10 H10C 109.5
H10B C10 H10C 109.5
C8 C11 H11A 109.5
C8 C11 H11B 109.5
H11A C11 H11B 109.5
C8 C11 H11C 109.5
H11A C11 H11C 109.5
H11B C11 H11C 109.5
C9 C12 H12A 109.5
C9 C12 H12B 109.5
H12A C12 H12B 109.5
C9 C12 H12C 109.5
H12A C12 H12C 109.5
H12B C12 H12C 109.5
C9 C13 H13A 109.5
C9 C13 H13B 109.5
H13A C13 H13B 109.5
C9 C13 H13C 109.5
H13A C13 H13C 109.5
H13B C13 H13C 109.5
B1 O1 C8 110.6(5)
B1 O2 C9 109.9(4)
C5 O3 C7 116.5(5)

loop_
_geom_bond_atom_site_label_1
_geom_bond_atom_site_label_2
_geom_bond_distance
B1 O1 1.325(7)
B1 O2 1.354(7)
B1 C1 1.565(8)
Br1 C2 1.926(5)
C1 C2 1.374(7)
C1 C6 1.420(7)
C2 C3 1.385(8)
C3 C4 1.371(8)
C3 H3 0.9300
C4 C5 1.402(8)
C4 H4 0.9300
C5 O3 1.374(7)
C5 C6 1.389(7)
C6 H6 0.9300
C7 O3 1.424(8)
C7 H7A 0.9600
C7 H7B 0.9600
C7 H7C 0.9600
C8 O1 1.438(7)
C8 C10 1.451(10)
C8 C9 1.542(8)
C8 C11 1.550(10)
C9 O2 1.443(7)
C9 C12 1.466(9)
C9 C13 1.498(10)
C10 H10A 0.9600
C10 H10B 0.9600
C10 H10C 0.9600
C11 H11A 0.9600
C11 H11B 0.9600
C11 H11C 0.9600
C12 H12A 0.9600
C12 H12B 0.9600
C12 H12C 0.9600
C13 H13A 0.9600
C13 H13B 0.9600
C13 H13C 0.9600

loop_
_geom_torsion_atom_site_label_1
_geom_torsion_atom_site_label_2
_geom_torsion_atom_site_label_3
_geom_torsion_atom_site_label_4
_geom_torsion
O1 B1 C1 C2 12.1(9)
O2 B1 C1 C2 -166.7(5)
O1 B1 C1 C6 -166.5(6)
O2 B1 C1 C6 14.7(7)
C6 C1 C2 C3 1.1(8)
B1 C1 C2 C3 -177.5(5)
C6 C1 C2 Br1 -178.2(4)
B1 C1 C2 Br1 3.2(7)
C1 C2 C3 C4 -0.3(8)
Br1 C2 C3 C4 179.1(4)
C2 C3 C4 C5 -0.7(9)
C3 C4 C5 O3 -179.6(5)
C3 C4 C5 C6 0.7(9)
O3 C5 C6 C1 -179.4(5)
C4 C5 C6 C1 0.2(8)
C2 C1 C6 C5 -1.1(7)
B1 C1 C6 C5 177.7(5)
O1 C8 C9 O2 2.5(6)
C10 C8 C9 O2 -116.8(8)
C11 C8 C9 O2 116.9(7)
O1 C8 C9 C12 -113.8(7)
C10 C8 C9 C12 126.9(10)
C11 C8 C9 C12 0.6(9)
O1 C8 C9 C13 119.3(8)
C10 C8 C9 C13 0.0(11)
C11 C8 C9 C13 -126.3(9)
O2 B1 O1 C8 0.1(7)
C1 B1 O1 C8 -178.8(6)
C10 C8 O1 B1 123.6(8)
C9 C8 O1 B1 -1.7(7)
C11 C8 O1 B1 -118.8(7)
O1 B1 O2 C9 1.7(7)
C1 B1 O2 C9 -179.4(5)
C12 C9 O2 B1 122.7(7)
C13 C9 O2 B1 -124.2(7)
C8 C9 O2 B1 -2.5(6)
C6 C5 O3 C7 -5.0(8)
C4 C5 O3 C7 175.4(6)

loop_
_cod_related_entry_id
_cod_related_entry_database
_cod_related_entry_code
1 ChemSpider 24746156
